data_1564781
loop_
_publ_author_name
'Turner, Gemma F.'
'McKellar, Scott C.'
'Allan, David R.'
'Cheetham, Anthony K.'
'Henke, Sebastian'
'Moggach, Stephen A.'

_publ_section_title
;
 Guest-mediated phase transitions in a flexible pillared-layered
 metal--organic framework under high-pressure
;
_journal_name_full 'Chemical Science'
_journal_paper_doi 10.1039/D1SC03108B
_journal_year 2021
_chemical_formula_moiety '(C22 H26 N2 O8 Zn2)n 3.9 (C2 O H6)'
_chemical_formula_sum 'C29.8 H49.4 N2 O11.9 Zn2'
_chemical_formula_weight 756.9
_space_group_IT_number 123
_space_group_name_Hall '-P 4 2'
_space_group_name_H-M_alt 'P 4/m m m'
_symmetry_cell_setting tetragonal
_symmetry_space_group_name_Hall '-P 4 2'
_symmetry_space_group_name_H-M 'P 4/m m m'
_atom_sites_solution_hydrogens difmap
_atom_sites_solution_primary other
_audit_creation_date 2021-05-26
_audit_creation_method CRYSTALS_ver_14.61_build_6999
_audit_update_record
;
2021-06-03 deposited with the CCDC.	2021-09-29 downloaded from the CCDC.
;
_cell_angle_alpha 90
_cell_angle_beta 90
_cell_angle_gamma 90
_cell_formula_units_Z 1
_cell_length_a 10.91350(4)
_cell_length_b 10.91350(4)
_cell_length_c 9.62600(4)
_cell_measurement_reflns_used 24471
_cell_measurement_temperature 298
_cell_measurement_theta_max 26
_cell_measurement_theta_min 2
_cell_volume 1146.500(8)
_computing_cell_refinement 'Apex2 (Bruker AXS, 2006)'
_computing_data_collection 'Apex2 (Bruker AXS, 2006)'
_computing_data_reduction 'Apex2 (Bruker AXS, 2006)'
_computing_molecular_graphics 'CAMERON (Watkin et al., 1996)'
_computing_publication_material 'CRYSTALS (Betteridge et al., 2003)'
_computing_structure_refinement 'CRYSTALS (Betteridge et al., 2003)'
_computing_structure_solution 'Superflip (Palatinus & Chapuis, 2007)'
_diffrn_ambient_pressure 101
_diffrn_ambient_temperature 298
_diffrn_measured_fraction_theta_full 0.996
_diffrn_measured_fraction_theta_max 0.996
_diffrn_measurement_device Area
_diffrn_measurement_device_type 'Bruker Kappa Apex2'
_diffrn_measurement_method \w
_diffrn_radiation_monochromator graphite
_diffrn_radiation_type 'Mo K\a'
_diffrn_radiation_wavelength 0.71073
_diffrn_reflns_av_R_equivalents 0.043
_diffrn_reflns_av_unetI/netI 0.055
_diffrn_reflns_limit_h_max 13
_diffrn_reflns_limit_h_min -13
_diffrn_reflns_limit_k_max 13
_diffrn_reflns_limit_k_min -13
_diffrn_reflns_limit_l_max 12
_diffrn_reflns_limit_l_min -12
_diffrn_reflns_number 24471
_diffrn_reflns_theta_full 26.406
_diffrn_reflns_theta_max 26.406
_diffrn_reflns_theta_min 2.116
_diffrn_standards_number 0
_exptl_absorpt_coefficient_mu 1.09
_exptl_absorpt_correction_T_max 0.95
_exptl_absorpt_correction_T_min 0.78
_exptl_absorpt_correction_type multi-scan
_exptl_absorpt_process_details 'SADABS (Siemens, 1996)'
_exptl_crystal_colour colourless
_exptl_crystal_density_diffrn 1.097
_exptl_crystal_density_meas ?
_exptl_crystal_density_method 'not measured'
_exptl_crystal_description plate
_exptl_crystal_F_000 397.4
_exptl_crystal_size_max 0.150
_exptl_crystal_size_mid 0.150
_exptl_crystal_size_min 0.050
_platon_squeeze_details
;
see text for details
;
_refine_diff_density_max 0.36
_refine_diff_density_min -0.37
_refine_ls_extinction_method None
_refine_ls_goodness_of_fit_ref 1.0364
_refine_ls_hydrogen_treatment constr
_refine_ls_matrix_type full
_refine_ls_number_parameters 31
_refine_ls_number_reflns 745
_refine_ls_number_restraints 73
_refine_ls_R_factor_all 0.0246
_refine_ls_R_factor_gt 0.0241
_refine_ls_shift/su_max 0.0087092
_refine_ls_shift/su_mean 0.0003984
_refine_ls_structure_factor_coef Fsqd
_refine_ls_weighting_details
;
 Method= Modified Sheldrick 
 w=1/[\s^2^(F^2^) + ( 0.04P)^2^ + 0.47P] 
 ,where P=(max(Fo^2^,0) + 2Fc^2^)/3 
;
_refine_ls_weighting_scheme calc
_refine_ls_wR_factor_all 0.0668
_refine_ls_wR_factor_gt 0.0665
_refine_ls_wR_factor_ref 0.0668
_reflns_limit_h_max 9
_reflns_limit_h_min 0
_reflns_limit_k_max 13
_reflns_limit_k_min 0
_reflns_limit_l_max 12
_reflns_limit_l_min 0
_reflns_number_gt 718
_reflns_number_total 745
_reflns_threshold_expression I>2.0\s(I)
_oxford_diffrn_Wilson_B_factor 1.53
_oxford_diffrn_Wilson_scale 29.42
_oxford_refine_ls_r_factor_ref 0.0246
_oxford_refine_ls_scale 0.744(3)
_oxford_reflns_number_all 745
_cod_data_source_file d1sc03108b2.cif
_cod_data_source_block 1_EtOH_0GPa
_cod_depositor_comments
;
The following automatic conversions were performed:

data item '_exptl_crystal_density_meas' value 'not measured' was
changed to '?' -- the value is perceived as not measured.

Automatic conversion script
Id: cif_fix_values 7556 2019-12-06 15:28:31Z antanas 
;
_cod_original_cell_volume 1146.500(10)
_cod_original_sg_symbol_H-M 'P 4/m m m '
_cod_original_formula_sum 'C29.8 H49.4 O11.9 N2 Zn2'
_cod_database_code 1564781
_platon_squeeze_void_probe_radius 1.20
_oxford_refine_reflns_threshold_expression_ref I>-10.0\s(I)

loop_
_symmetry_equiv_pos_as_xyz
x,y,z
-x,-y,-z
y,x,z
-y,-x,-z
-x,y,-z
x,-y,z
-y,x,-z
y,-x,z
x,-y,-z
-x,y,z
-y,x,z
y,-x,-z
y,x,-z
-y,-x,z
-x,-y,z
x,y,-z

loop_
_atom_site_label
_atom_site_type_symbol
_atom_site_fract_x
_atom_site_fract_y
_atom_site_fract_z
_atom_site_U_iso_or_equiv
_atom_site_occupancy
_atom_site_adp_type
_atom_site_refinement_flags_posn
_atom_site_refinement_flags_adp
_atom_site_refinement_flags_occupancy
_atom_site_disorder_assembly
_atom_site_disorder_group
_atom_site_attached_hydrogens
Zn1 Zn 0.5000 0.5000 0.34860(4) 0.0256 1.0000 Uani S T . . . .
C1 C 0.2651(2) 0.5000 0.5000 0.0432 1.0000 Uani S TU . . . .
C2 C 0.1276(3) 0.5000 0.5000 0.0495 1.0000 Uani S TU . . . .
C3 C 0.0635(2) 0.5000 0.3779(2) 0.0858 1.0000 Uani S TU . . . .
C4 C 0.4116(3) 0.4116(3) 0.0802(5) 0.0615 0.3750 Uani S U . . . .
C5 C 0.5000 0.3773(5) 0.0791(5) 0.0605 0.3750 Uani S U . . . .
N1 N 0.5000 0.5000 0.1343 0.0301 1.0000 Uani . U . . . .
O1 O 0.31747(14) 0.5000 0.38492(16) 0.0607 1.0000 Uani S TU . . . .
H13 H 0.3305 0.4393 0.1007 0.0468 0.3750 Uiso R . . . . .
H51 H 0.4292 0.3360 0.1113 0.0743 0.3750 Uiso R . . . . .
H53 H 0.5728 0.3360 0.1113 0.0743 0.3750 Uiso R . . . . .
H32 H 0.1060 0.5000 0.2918 0.1028 1.0000 Uiso RS . . . . .

loop_
_atom_site_aniso_label
_atom_site_aniso_U_11
_atom_site_aniso_U_22
_atom_site_aniso_U_33
_atom_site_aniso_U_23
_atom_site_aniso_U_13
_atom_site_aniso_U_12
Zn1 0.02996(17) 0.02996(17) 0.0169(2) 0.0000 0.0000 0.0000
C1 0.0297(11) 0.0635(18) 0.0365(11) 0.0000 0.0000 0.0000
C2 0.0290(11) 0.085(2) 0.0342(12) 0.0000 0.0000 0.0000
C3 0.0333(12) 0.193(4) 0.0307(10) 0.0000 0.0033(8) 0.0000
C4 0.0810 0.0810 0.0225 0.0008 0.0008 -0.0456
C5 0.1234 0.0350 0.0230 0.0014 0.0000 0.0000
N1 0.0367 0.0367 0.0170 0.0000 0.0000 0.0000
O1 0.0299(7) 0.1141(15) 0.0382(7) 0.0000 0.0040(6) 0.0000

loop_
_atom_type_symbol
_atom_type_scat_dispersion_real
_atom_type_scat_dispersion_imag
_atom_type_scat_Cromer_Mann_a1
_atom_type_scat_Cromer_Mann_b1
_atom_type_scat_Cromer_Mann_a2
_atom_type_scat_Cromer_Mann_b2
_atom_type_scat_Cromer_Mann_a3
_atom_type_scat_Cromer_Mann_b3
_atom_type_scat_Cromer_Mann_a4
_atom_type_scat_Cromer_Mann_b4
_atom_type_scat_Cromer_Mann_c
_atom_type_scat_source
C 0.0033 0.0016 2.3100 20.8439 1.0200 10.2075 1.5886 0.5687 0.8650 51.6512 0.2156 'International Tables Vol C 4.2.6.8 and 6.1.1.4'
H 0.0000 0.0000 0.4930 10.5109 0.3229 26.1257 0.1402 3.1424 0.0408 57.7998 0.0030 'International Tables Vol C 4.2.6.8 and 6.1.1.4'
N 0.0061 0.0033 12.2126 0.0057 3.1322 9.8933 2.0125 28.9975 1.1663 0.5826 -11.5290 'International Tables Vol C 4.2.6.8 and 6.1.1.4'
O 0.0106 0.0060 3.0485 13.2771 2.2868 5.7011 1.5463 0.3239 0.8670 32.9089 0.2508 'International Tables Vol C 4.2.6.8 and 6.1.1.4'
Zn 0.2839 1.4301 14.0743 3.2655 7.0318 0.2333 5.1652 10.3163 2.4100 58.7097 1.3041 'International Tables Vol C 4.2.6.8 and 6.1.1.4'

loop_
_geom_angle_atom_site_label_1
_geom_angle_site_symmetry_1
_geom_angle_atom_site_label_2
_geom_angle_site_symmetry_2
_geom_angle_atom_site_label_3
_geom_angle_site_symmetry_3
_geom_angle
_geom_angle_publ_flag
Zn1 2_666 Zn1 . O1 3_555 80.04(4) yes
Zn1 2_666 Zn1 . O1 8_565 80.04(4) yes
O1 3_555 Zn1 . O1 8_565 160.09(9) yes
Zn1 2_666 Zn1 . O1 10_655 80.04(4) yes
O1 3_555 Zn1 . O1 10_655 88.287(15) yes
O1 8_565 Zn1 . O1 10_655 88.287(15) yes
Zn1 2_666 Zn1 . O1 . 80.04(4) yes
O1 3_555 Zn1 . O1 . 88.287(15) yes
O1 8_565 Zn1 . O1 . 88.287(15) yes
O1 10_655 Zn1 . O1 . 160.09(9) yes
Zn1 2_666 Zn1 . N1 . 179.99 yes
O1 3_555 Zn1 . N1 . 99.96(4) yes
O1 8_565 Zn1 . N1 . 99.95(4) yes
O1 10_655 Zn1 . N1 . 99.95(4) yes
O1 . Zn1 . N1 . 99.96(4) yes
O1 9_566 C1 . C2 . 117.27(13) yes
O1 9_566 C1 . O1 . 125.5(3) yes
C2 . C1 . O1 . 117.27(13) yes
C1 . C2 . C3 9_566 120.79(14) yes
C1 . C2 . C3 . 120.79(14) yes
C3 9_566 C2 . C3 . 118.4(3) yes
C3 10_555 C3 . C2 . 120.79(14) yes
C3 10_555 C3 . H32 . 119.2 no
C2 . C3 . H32 . 120.0 no
C4 13_555 C4 . H13 3_555 101.9 no
C4 13_555 C4 . H51 3_555 109.5 no
H13 3_555 C4 . H51 3_555 114.8 no
C4 13_555 C4 . H53 8_565 109.6 no
H13 3_555 C4 . H53 8_565 113.5 no
H51 3_555 C4 . H53 8_565 1.4 no
C4 13_555 C4 . H53 10_655 109.6 no
H13 3_555 C4 . H53 10_655 10.3 no
H51 3_555 C4 . H53 10_655 105.1 no
H53 8_565 C4 . H53 10_655 103.8 no
C4 13_555 C4 . N1 . 110.89(19) yes
H13 3_555 C4 . N1 . 109.2 no
H51 3_555 C4 . N1 . 110.3 no
H53 8_565 C4 . N1 . 111.3 no
H53 10_655 C4 . N1 . 111.3 no
C4 13_555 C4 . H13 . 101.9 no
H13 3_555 C4 . H13 . 122.9 no
H51 3_555 C4 . H13 . 9.4 no
H53 8_565 C4 . H13 . 10.3 no
H53 10_655 C4 . H13 . 113.5 no
C4 13_555 C4 . H51 . 109.5 no
H13 3_555 C4 . H51 . 9.4 no
H51 3_555 C4 . H51 . 106.3 no
H53 8_565 C4 . H51 . 105.1 no
H53 10_655 C4 . H51 . 1.4 no
N1 . C4 . H13 . 109.2 no
N1 . C4 . H51 . 110.3 no
H13 . C4 . H51 . 114.8 no
C5 5_655 C5 . H53 10_655 108.7 no
C5 5_655 C5 . H51 10_655 109.1 no
H53 10_655 C5 . H51 10_655 110.2 no
C5 5_655 C5 . H51 . 109.1 no
H53 10_655 C5 . H51 . 0.7 no
H51 10_655 C5 . H51 . 109.5 no
C5 5_655 C5 . H53 . 108.7 no
H53 10_655 C5 . H53 . 110.9 no
H51 10_655 C5 . H53 . 0.7 no
H51 . C5 . H53 . 110.2 no
C5 5_655 C5 . N1 . 111.6(2) yes
H53 10_655 C5 . N1 . 108.4 no
H51 10_655 C5 . N1 . 108.8 no
H51 . C5 . N1 . 108.8 no
H53 . C5 . N1 . 108.4 no
C4 8_565 N1 . C4 . 82.70(13) yes
C4 8_565 N1 . C4 14_665 82.70(13) yes
C4 . N1 . C4 14_665 138.2(4) yes
C4 8_565 N1 . C4 10_655 138.2(4) yes
C4 . N1 . C4 10_655 82.70(13) yes
C4 14_665 N1 . C4 10_655 82.70(13) yes
C4 8_565 N1 . C5 11_655 118.88(15) yes
C4 . N1 . C5 11_655 118.88(15) yes
C4 14_665 N1 . C5 11_655 41.80(3) yes
C4 10_655 N1 . C5 11_655 41.80(3) yes
C4 8_565 N1 . C5 15_665 41.80(3) yes
C4 . N1 . C5 15_665 118.88(15) yes
C4 14_665 N1 . C5 15_665 41.80(3) yes
C4 10_655 N1 . C5 15_665 118.88(15) yes
C5 11_655 N1 . C5 15_665 82.20(14) yes
C4 8_565 N1 . C5 3_555 41.80(3) yes
C4 . N1 . C5 3_555 41.80(3) yes
C4 14_665 N1 . C5 3_555 118.88(15) yes
C4 10_655 N1 . C5 3_555 118.88(15) yes
C5 11_655 N1 . C5 3_555 136.8(4) yes
C4 8_565 N1 . Zn1 . 110.89(19) yes
C4 . N1 . Zn1 . 110.89(19) yes
C4 14_665 N1 . Zn1 . 110.89(19) yes
C4 10_655 N1 . Zn1 . 110.89(19) yes
C5 11_655 N1 . Zn1 . 111.6(2) yes
C4 8_565 N1 . C5 . 118.88(15) yes
C4 . N1 . C5 . 41.80(3) yes
C4 14_665 N1 . C5 . 118.88(15) yes
C4 10_655 N1 . C5 . 41.80(3) yes
C5 11_655 N1 . C5 . 82.20(14) yes
C5 15_665 N1 . C5 3_555 82.20(14) yes
C5 15_665 N1 . Zn1 . 111.6(2) yes
C5 3_555 N1 . Zn1 . 111.6(2) yes
C5 15_665 N1 . C5 . 136.8(4) yes
C5 3_555 N1 . C5 . 82.20(14) yes
Zn1 . N1 . C5 . 111.6(2) yes
Zn1 . O1 . C1 . 127.23(15) yes
C5 . H51 . C4 . 68.2 no
C5 . H53 . C4 11_655 67.6 no

loop_
_geom_bond_atom_site_label_1
_geom_bond_site_symmetry_1
_geom_bond_atom_site_label_2
_geom_bond_site_symmetry_2
_geom_bond_distance
_geom_bond_publ_flag
Zn1 . Zn1 2_666 2.9147(7) yes
Zn1 . O1 3_555 2.0225(15) yes
Zn1 . O1 8_565 2.0225(15) yes
Zn1 . O1 10_655 2.0225(15) yes
Zn1 . O1 . 2.0225(15) yes
Zn1 . N1 . 2.0633(3) yes
C1 . O1 9_566 1.2463(19) yes
C1 . C2 . 1.500(4) yes
C1 . O1 . 1.2463(19) yes
C2 . C3 9_566 1.368(3) yes
C2 . C3 . 1.368(3) yes
C3 . C3 10_555 1.385(5) yes
C3 . H32 . 0.950 no
C4 . C4 13_555 1.543(9) yes
C4 . H13 3_555 0.956 no
C4 . H51 3_555 0.898 no
C4 . H53 8_565 0.894 no
C4 . H53 10_655 0.894 no
C4 . N1 . 1.461(5) yes
C4 . H13 . 0.956 no
C4 . H51 . 0.898 no
C5 . C5 5_655 1.524(10) yes
C5 . H53 10_655 0.965 no
C5 . H51 10_655 0.947 no
C5 . H51 . 0.947 no
C5 . H53 . 0.965 no
C5 . N1 . 1.440(5) yes

loop_
_platon_squeeze_void_nr
_platon_squeeze_void_average_x
_platon_squeeze_void_average_y
_platon_squeeze_void_average_z
_platon_squeeze_void_volume
_platon_squeeze_void_count_electrons
_platon_squeeze_void_content
1 -0.002 -0.002 -0.021 695 102 '3.9 (C2 O H6) '
